data_4317593
loop_
_publ_author_name
'Heather Kalish'
'Jason E. Camp'
'Marcin St\;epie\'n'
'Lechos\/law Latos-Gra\.zy\'nski'
'Marilyn M. Olmstead'
'Alan L. Balch'

_publ_section_title
;
 mesoSubstituent Effects on the Geometric and Electronic Structures of
 High-Spin and Low-Spin Iron(III) Complexes of Mono-meso-Substituted
 Octaethylporphyrins
;
_journal_name_full 'Inorganic Chemistry'
_journal_page_first 989
_journal_page_last 997
_journal_paper_doi 10.1021/ic011034q
_journal_volume 41
_journal_year 2002
_chemical_formula_sum 'C37 H43 Cl Fe N5'
_chemical_formula_weight 649.06
_chemical_name_common ClFe(meso-NC-OEP)
_chemical_name_systematic
;
  ?
;
_space_group_IT_number 14
_symmetry_cell_setting monoclinic
_symmetry_space_group_name_Hall '-P 2ybc'
_symmetry_space_group_name_H-M 'P 1 21/c 1'
_atom_sites_solution_hydrogens geom
_atom_sites_solution_primary direct
_atom_sites_solution_secondary difmap
_audit_creation_method SHELXL-97
_cell_angle_alpha 90.00
_cell_angle_beta 103.8230(10)
_cell_angle_gamma 90.00
_cell_formula_units_Z 4
_cell_length_a 12.6033(5)
_cell_length_b 13.6049(5)
_cell_length_c 19.8435(8)
_cell_measurement_reflns_used 4571
_cell_measurement_temperature 90(2)
_cell_measurement_theta_max 30.1
_cell_measurement_theta_min 2.3
_cell_volume 3304.0(2)
_computing_cell_refinement 'Bruker SAINT'
_computing_data_collection 'Bruker SMART'
_computing_data_reduction 'Bruker SAINT'
_computing_molecular_graphics 'SHELXTL 5, XP (Sheldrick, 1994)'
_computing_publication_material 'SHELXL-97 (Sheldrick, 1997)'
_computing_structure_refinement 'SHELXL-97 (Sheldrick, 1997)'
_computing_structure_solution 'SHELXS-97 (Sheldrick, 1990)'
_diffrn_ambient_temperature 90(2)
_diffrn_detector_area_resol_mean 8.3
_diffrn_measured_fraction_theta_full 0.954
_diffrn_measured_fraction_theta_max 0.954
_diffrn_measurement_device_type 'Bruker SMART 1000'
_diffrn_measurement_method \w
_diffrn_radiation_monochromator graphite
_diffrn_radiation_source 'normal-focus sealed tube'
_diffrn_radiation_type MoK\a
_diffrn_radiation_wavelength 0.71073
_diffrn_reflns_av_R_equivalents 0.0494
_diffrn_reflns_av_sigmaI/netI 0.0424
_diffrn_reflns_limit_h_max 17
_diffrn_reflns_limit_h_min -18
_diffrn_reflns_limit_k_max 19
_diffrn_reflns_limit_k_min -19
_diffrn_reflns_limit_l_max 28
_diffrn_reflns_limit_l_min -28
_diffrn_reflns_number 45056
_diffrn_reflns_theta_full 31.50
_diffrn_reflns_theta_max 31.50
_diffrn_reflns_theta_min 1.83
_exptl_absorpt_coefficient_mu 0.571
_exptl_absorpt_correction_T_max 0.9557
_exptl_absorpt_correction_T_min 0.8751
_exptl_absorpt_correction_type multi-scan
_exptl_absorpt_process_details 'SADABS 2.0 (Sheldrick, 2000)'
_exptl_crystal_colour black
_exptl_crystal_density_diffrn 1.305
_exptl_crystal_density_method 'not measured'
_exptl_crystal_description plate
_exptl_crystal_F_000 1372
_exptl_crystal_size_max 0.24
_exptl_crystal_size_mid 0.22
_exptl_crystal_size_min 0.08
_refine_diff_density_max 0.605
_refine_diff_density_min -0.351
_refine_diff_density_rms 0.072
_refine_ls_extinction_method none
_refine_ls_goodness_of_fit_ref 1.013
_refine_ls_hydrogen_treatment constr
_refine_ls_matrix_type full
_refine_ls_number_parameters 407
_refine_ls_number_reflns 10499
_refine_ls_number_restraints 0
_refine_ls_restrained_S_all 1.013
_refine_ls_R_factor_all 0.0690
_refine_ls_R_factor_gt 0.0413
_refine_ls_shift/su_max 0.009
_refine_ls_shift/su_mean 0.000
_refine_ls_structure_factor_coef Fsqd
_refine_ls_weighting_details 'calc w=1/[\s^2^(Fo^2^)+(0.0464P)^2^+1.9845P] where P=(Fo^2^+2Fc^2^)/3'
_refine_ls_weighting_scheme calc
_refine_ls_wR_factor_gt 0.0953
_refine_ls_wR_factor_ref 0.1084
_reflns_number_gt 7640
_reflns_number_total 10499
_reflns_threshold_expression I>2\s(I)
_cod_data_source_file ic011034q_2.cif
_cod_data_source_block mn1160
_cod_original_sg_symbol_H-M 'P 21/c'
_cod_database_code 4317593

loop_
_symmetry_equiv_pos_as_xyz
'x, y, z'
'-x, y+1/2, -z+1/2'
'-x, -y, -z'
'x, -y-1/2, z-1/2'

loop_
_atom_site_label
_atom_site_type_symbol
_atom_site_fract_x
_atom_site_fract_y
_atom_site_fract_z
_atom_site_U_iso_or_equiv
_atom_site_adp_type
_atom_site_occupancy
_atom_site_symmetry_multiplicity
_atom_site_calc_flag
_atom_site_refinement_flags
_atom_site_disorder_assembly
_atom_site_disorder_group
Fe1 Fe 0.675516(18) 0.517149(18) 0.428728(12) 0.01621(6) Uani 1 1 d . . .
Cl1 Cl 0.75011(3) 0.44454(3) 0.35015(2) 0.02120(9) Uani 1 1 d . . .
N1 N 0.53922(11) 0.43307(11) 0.43091(7) 0.0198(3) Uani 1 1 d . . .
N2 N 0.56607(11) 0.61596(10) 0.37039(7) 0.0180(3) Uani 1 1 d . C .
N3 N 0.78291(11) 0.63255(10) 0.45894(7) 0.0167(3) Uani 1 1 d . C .
N4 N 0.75637(11) 0.44862(11) 0.51924(7) 0.0188(3) Uani 1 1 d . C .
C1 C 0.53991(14) 0.34878(13) 0.46983(9) 0.0218(3) Uani 1 1 d . . .
C2 C 0.43671(15) 0.29768(14) 0.44821(9) 0.0233(4) Uani 1 1 d . . .
C3 C 0.37205(14) 0.35162(13) 0.39636(9) 0.0220(3) Uani 1 1 d . . .
C4 C 0.43740(13) 0.43574(13) 0.38517(9) 0.0206(3) Uani 1 1 d . C .
C5 C 0.40501(13) 0.51021(13) 0.33547(9) 0.0218(3) Uani 1 1 d . . .
H5B H 0.3364 0.5013 0.3024 0.020 Uiso 0.08 1 d P A 2
C6 C 0.46314(13) 0.59654(13) 0.32934(9) 0.0195(3) Uani 1 1 d . C .
C7 C 0.42450(13) 0.67893(13) 0.28311(9) 0.0206(3) Uani 1 1 d . . .
C8 C 0.50459(13) 0.74841(13) 0.29787(9) 0.0201(3) Uani 1 1 d . C .
C9 C 0.59279(13) 0.70851(13) 0.35080(8) 0.0180(3) Uani 1 1 d . . .
C10 C 0.69015(13) 0.75734(13) 0.37731(8) 0.0183(3) Uani 1 1 d . C .
H10 H 0.6978 0.8204 0.3584 0.022 Uiso 1 1 calc R . .
C11 C 0.77751(13) 0.72385(12) 0.42846(8) 0.0174(3) Uani 1 1 d . . .
C12 C 0.87483(13) 0.78033(12) 0.45754(9) 0.0178(3) Uani 1 1 d . C .
C13 C 0.94171(13) 0.72082(12) 0.50500(8) 0.0180(3) Uani 1 1 d . . .
C14 C 0.88391(13) 0.62893(12) 0.50526(8) 0.0172(3) Uani 1 1 d . C .
C15 C 0.92244(13) 0.54971(13) 0.54839(9) 0.0192(3) Uani 1 1 d . . .
H15 H 0.9960 0.5526 0.5747 0.023 Uiso 1 1 calc R C .
C16 C 0.86252(13) 0.46687(12) 0.55629(9) 0.0189(3) Uani 1 1 d . C .
C17 C 0.89957(14) 0.39067(13) 0.60739(9) 0.0210(3) Uani 1 1 d . . .
C18 C 0.81383(15) 0.32690(13) 0.60198(9) 0.0222(3) Uani 1 1 d . C .
C19 C 0.72623(14) 0.36290(13) 0.54642(9) 0.0214(3) Uani 1 1 d . . .
C20 C 0.62556(15) 0.31756(14) 0.52268(9) 0.0238(4) Uani 1 1 d . C .
H20 H 0.6143 0.2583 0.5454 0.029 Uiso 0.92 1 calc PR B 1
C21 C 0.40933(16) 0.20189(15) 0.47746(10) 0.0284(4) Uani 1 1 d . . .
H21A H 0.3290 0.1969 0.4701 0.034 Uiso 1 1 calc R . .
H21B H 0.4415 0.2012 0.5281 0.034 Uiso 1 1 calc R . .
C22 C 0.4505(2) 0.11322(16) 0.44497(13) 0.0427(6) Uani 1 1 d . . .
H22A H 0.4204 0.1142 0.3946 0.064 Uiso 1 1 calc R . .
H22B H 0.4273 0.0530 0.4644 0.064 Uiso 1 1 calc R . .
H22C H 0.5305 0.1152 0.4549 0.064 Uiso 1 1 calc R . .
C23 C 0.25507(15) 0.32740(16) 0.36261(10) 0.0275(4) Uani 1 1 d . . .
H23A H 0.2163 0.3891 0.3453 0.033 Uiso 1 1 calc R . .
H23B H 0.2203 0.2998 0.3982 0.033 Uiso 1 1 calc R . .
C24 C 0.24000(18) 0.25442(18) 0.30218(11) 0.0383(5) Uani 1 1 d . . .
H24A H 0.2718 0.2819 0.2658 0.057 Uiso 1 1 calc R . .
H24B H 0.1619 0.2423 0.2833 0.057 Uiso 1 1 calc R . .
H24C H 0.2766 0.1924 0.3188 0.057 Uiso 1 1 calc R . .
C25 C 0.32150(14) 0.69241(15) 0.22703(9) 0.0254(4) Uani 1 1 d . C .
H25A H 0.2990 0.7623 0.2254 0.031 Uiso 1 1 calc R . .
H25B H 0.2623 0.6525 0.2382 0.031 Uiso 1 1 calc R . .
C26 C 0.33789(17) 0.66144(19) 0.15521(11) 0.0369(5) Uani 1 1 d . . .
H26A H 0.4014 0.6958 0.1462 0.055 Uiso 1 1 calc R C .
H26B H 0.2726 0.6786 0.1192 0.055 Uiso 1 1 calc R . .
H26C H 0.3500 0.5903 0.1547 0.055 Uiso 1 1 calc R . .
C27 C 0.50145(14) 0.84992(14) 0.26855(10) 0.0251(4) Uani 1 1 d . . .
H27A H 0.4537 0.8501 0.2210 0.030 Uiso 1 1 calc R C .
H27B H 0.5759 0.8687 0.2652 0.030 Uiso 1 1 calc R . .
C28 C 0.45958(18) 0.92585(14) 0.31228(11) 0.0314(4) Uani 1 1 d . C .
H28A H 0.3856 0.9080 0.3154 0.047 Uiso 1 1 calc R . .
H28B H 0.4582 0.9907 0.2906 0.047 Uiso 1 1 calc R . .
H28C H 0.5080 0.9277 0.3589 0.047 Uiso 1 1 calc R . .
C29 C 0.89124(14) 0.88587(13) 0.44054(10) 0.0237(4) Uani 1 1 d . . .
H29A H 0.8713 0.8943 0.3895 0.028 Uiso 1 1 calc R C .
H29B H 0.9695 0.9027 0.4573 0.028 Uiso 1 1 calc R . .
C30 C 0.82337(17) 0.95686(14) 0.47286(12) 0.0331(4) Uani 1 1 d . C .
H30A H 0.7456 0.9414 0.4558 0.050 Uiso 1 1 calc R . .
H30B H 0.8370 1.0244 0.4600 0.050 Uiso 1 1 calc R . .
H30C H 0.8440 0.9502 0.5235 0.050 Uiso 1 1 calc R . .
C31 C 1.04907(13) 0.74583(14) 0.55326(9) 0.0224(3) Uani 1 1 d . C .
H31A H 1.0846 0.7993 0.5329 0.027 Uiso 1 1 calc R . .
H31B H 1.0976 0.6876 0.5593 0.027 Uiso 1 1 calc R . .
C32 C 1.03319(17) 0.7786(2) 0.62433(11) 0.0406(6) Uani 1 1 d . . .
H32A H 0.9863 0.8369 0.6185 0.061 Uiso 1 1 calc R C .
H32B H 1.1044 0.7943 0.6550 0.061 Uiso 1 1 calc R . .
H32C H 0.9988 0.7253 0.6448 0.061 Uiso 1 1 calc R . .
C33 C 1.00987(15) 0.38739(14) 0.65727(9) 0.0249(4) Uani 1 1 d . C .
H33A H 1.0660 0.4084 0.6329 0.030 Uiso 1 1 calc R . .
H33B H 1.0263 0.3188 0.6730 0.030 Uiso 1 1 calc R . .
C34 C 1.01687(17) 0.45341(17) 0.72088(10) 0.0327(4) Uani 1 1 d . . .
H34A H 1.0038 0.5219 0.7058 0.049 Uiso 1 1 calc R C .
H34B H 1.0897 0.4476 0.7521 0.049 Uiso 1 1 calc R . .
H34C H 0.9616 0.4329 0.7453 0.049 Uiso 1 1 calc R . .
C35 C 0.80747(17) 0.23654(14) 0.64446(10) 0.0290(4) Uani 1 1 d . . .
H35A H 0.7349 0.2341 0.6554 0.035 Uiso 1 1 calc R C .
H35B H 0.8634 0.2411 0.6889 0.035 Uiso 1 1 calc R . .
C36 C 0.8252(2) 0.14130(17) 0.60742(14) 0.0474(6) Uani 1 1 d . C .
H36A H 0.7721 0.1376 0.5625 0.071 Uiso 1 1 calc R . .
H36B H 0.8155 0.0848 0.6360 0.071 Uiso 1 1 calc R . .
H36C H 0.8994 0.1406 0.6001 0.071 Uiso 1 1 calc R . .
C37 C 0.30734(16) 0.49253(14) 0.28043(11) 0.0242(4) Uani 0.92 1 d P C 1
N5 N 0.23523(15) 0.47500(14) 0.23476(10) 0.0326(4) Uani 0.92 1 d P C 1
C37B C 0.6456 0.1933 0.5346 0.020(4) Uiso 0.08 1 d P C 2
N5B N 0.6537 0.1132 0.5438 0.047(6) Uiso 0.08 1 d P C 2

loop_
_atom_site_aniso_label
_atom_site_aniso_U_11
_atom_site_aniso_U_22
_atom_site_aniso_U_33
_atom_site_aniso_U_23
_atom_site_aniso_U_13
_atom_site_aniso_U_12
Fe1 0.01396(10) 0.01693(11) 0.01664(11) -0.00229(9) 0.00150(8) -0.00112(9)
Cl1 0.01812(17) 0.0234(2) 0.0217(2) -0.00552(15) 0.00403(14) -0.00039(15)
N1 0.0179(6) 0.0216(7) 0.0200(7) -0.0047(5) 0.0051(5) -0.0036(5)
N2 0.0136(6) 0.0204(7) 0.0186(7) -0.0029(5) 0.0012(5) -0.0007(5)
N3 0.0142(6) 0.0176(6) 0.0167(6) -0.0014(5) 0.0005(5) -0.0003(5)
N4 0.0190(6) 0.0192(7) 0.0176(7) -0.0009(5) 0.0030(5) -0.0014(5)
C1 0.0233(8) 0.0236(8) 0.0203(8) -0.0039(6) 0.0088(6) -0.0044(7)
C2 0.0234(8) 0.0258(9) 0.0233(9) -0.0065(7) 0.0106(7) -0.0069(7)
C3 0.0201(8) 0.0263(9) 0.0220(8) -0.0081(7) 0.0099(6) -0.0053(7)
C4 0.0165(7) 0.0227(8) 0.0233(8) -0.0081(7) 0.0064(6) -0.0019(6)
C5 0.0144(7) 0.0233(8) 0.0262(9) -0.0080(7) 0.0022(6) -0.0003(6)
C6 0.0144(7) 0.0235(8) 0.0192(8) -0.0064(6) 0.0014(6) 0.0004(6)
C7 0.0150(7) 0.0275(9) 0.0178(8) -0.0049(6) 0.0011(6) 0.0036(6)
C8 0.0157(7) 0.0261(9) 0.0175(8) 0.0007(6) 0.0019(6) 0.0027(6)
C9 0.0154(7) 0.0223(8) 0.0152(7) -0.0006(6) 0.0016(6) 0.0010(6)
C10 0.0165(7) 0.0202(8) 0.0170(7) 0.0000(6) 0.0015(6) -0.0007(6)
C11 0.0150(7) 0.0188(7) 0.0174(7) -0.0021(6) 0.0021(6) 0.0000(6)
C12 0.0147(7) 0.0194(8) 0.0184(8) -0.0008(6) 0.0021(6) -0.0018(6)
C13 0.0148(7) 0.0204(8) 0.0178(8) -0.0014(6) 0.0018(6) -0.0006(6)
C14 0.0141(7) 0.0191(7) 0.0172(7) -0.0028(6) 0.0013(6) 0.0004(6)
C15 0.0154(7) 0.0219(8) 0.0187(8) -0.0015(6) 0.0010(6) 0.0017(6)
C16 0.0180(7) 0.0213(8) 0.0166(7) -0.0006(6) 0.0028(6) 0.0025(6)
C17 0.0229(8) 0.0210(8) 0.0188(8) 0.0014(6) 0.0044(6) 0.0044(6)
C18 0.0259(8) 0.0218(8) 0.0195(8) 0.0013(6) 0.0066(7) 0.0031(7)
C19 0.0243(8) 0.0219(8) 0.0184(8) 0.0000(6) 0.0060(6) 0.0003(7)
C20 0.0267(9) 0.0229(8) 0.0221(9) 0.0007(7) 0.0066(7) -0.0038(7)
C21 0.0292(9) 0.0302(10) 0.0282(10) -0.0026(8) 0.0115(8) -0.0107(8)
C22 0.0607(15) 0.0269(11) 0.0484(14) 0.0035(10) 0.0282(12) -0.0022(10)
C23 0.0201(8) 0.0378(11) 0.0256(9) -0.0069(8) 0.0076(7) -0.0093(7)
C24 0.0356(11) 0.0466(13) 0.0319(11) -0.0124(9) 0.0067(9) -0.0152(10)
C25 0.0151(7) 0.0347(10) 0.0228(9) -0.0057(7) -0.0025(6) 0.0045(7)
C26 0.0257(9) 0.0540(14) 0.0268(10) -0.0090(9) -0.0020(8) 0.0085(9)
C27 0.0182(8) 0.0313(10) 0.0235(9) 0.0076(7) 0.0006(6) 0.0006(7)
C28 0.0393(11) 0.0226(9) 0.0298(10) 0.0038(7) 0.0034(8) -0.0016(8)
C29 0.0186(8) 0.0224(8) 0.0281(9) 0.0037(7) 0.0018(7) -0.0047(6)
C30 0.0318(10) 0.0192(9) 0.0460(12) -0.0009(8) 0.0050(9) -0.0028(8)
C31 0.0139(7) 0.0249(9) 0.0247(9) 0.0004(7) -0.0025(6) -0.0036(6)
C32 0.0229(9) 0.0674(16) 0.0279(11) -0.0168(10) -0.0010(8) -0.0089(10)
C33 0.0232(8) 0.0276(9) 0.0220(9) 0.0050(7) 0.0016(7) 0.0056(7)
C34 0.0307(10) 0.0426(12) 0.0217(9) -0.0008(8) 0.0001(7) 0.0046(9)
C35 0.0342(10) 0.0280(10) 0.0272(10) 0.0064(8) 0.0123(8) 0.0029(8)
C36 0.0680(17) 0.0297(11) 0.0531(15) 0.0084(10) 0.0316(13) 0.0097(11)
C37 0.0190(8) 0.0213(9) 0.0300(10) -0.0057(8) 0.0016(7) 0.0007(7)
N5 0.0255(8) 0.0286(9) 0.0379(10) -0.0059(8) -0.0039(7) -0.0013(7)

loop_
_atom_type_symbol
_atom_type_description
_atom_type_scat_dispersion_real
_atom_type_scat_dispersion_imag
_atom_type_scat_source
C C 0.0033 0.0016 'International Tables Vol C Tables 4.2.6.8 and 6.1.1.4'
H H 0.0000 0.0000 'International Tables Vol C Tables 4.2.6.8 and 6.1.1.4'
N N 0.0061 0.0033 'International Tables Vol C Tables 4.2.6.8 and 6.1.1.4'
Cl Cl 0.1484 0.1585 'International Tables Vol C Tables 4.2.6.8 and 6.1.1.4'
Fe Fe 0.3463 0.8444 'International Tables Vol C Tables 4.2.6.8 and 6.1.1.4'

loop_
_geom_angle_atom_site_label_1
_geom_angle_atom_site_label_2
_geom_angle_atom_site_label_3
_geom_angle
_geom_angle_site_symmetry_1
_geom_angle_site_symmetry_3
_geom_angle_publ_flag
N4 Fe1 N3 86.43(6) . . ?
N4 Fe1 N2 154.74(6) . . ?
N3 Fe1 N2 88.37(5) . . ?
N4 Fe1 N1 88.39(6) . . ?
N3 Fe1 N1 154.42(6) . . ?
N2 Fe1 N1 85.71(6) . . ?
N4 Fe1 Cl1 101.83(4) . . ?
N3 Fe1 Cl1 100.53(4) . . ?
N2 Fe1 Cl1 103.42(4) . . ?
N1 Fe1 Cl1 105.05(4) . . ?
C1 N1 C4 105.63(14) . . ?
C1 N1 Fe1 125.12(12) . . ?
C4 N1 Fe1 127.95(12) . . ?
C6 N2 C9 105.40(14) . . ?
C6 N2 Fe1 127.69(12) . . ?
C9 N2 Fe1 125.02(11) . . ?
C11 N3 C14 105.40(13) . . ?
C11 N3 Fe1 126.75(11) . . ?
C14 N3 Fe1 126.98(11) . . ?
C19 N4 C16 105.41(14) . . ?
C19 N4 Fe1 126.79(11) . . ?
C16 N4 Fe1 126.43(11) . . ?
C20 C1 N1 125.42(16) . . ?
C20 C1 C2 124.20(17) . . ?
N1 C1 C2 110.37(16) . . ?
C3 C2 C1 107.33(16) . . ?
C3 C2 C21 127.45(17) . . ?
C1 C2 C21 125.20(17) . . ?
C2 C3 C4 106.25(15) . . ?
C2 C3 C23 124.32(17) . . ?
C4 C3 C23 129.35(17) . . ?
N1 C4 C5 123.21(15) . . ?
N1 C4 C3 110.40(16) . . ?
C5 C4 C3 126.39(16) . . ?
C6 C5 C4 126.42(15) . . ?
C6 C5 C37 115.96(17) . . ?
C4 C5 C37 117.31(16) . . ?
N2 C6 C5 122.96(16) . . ?
N2 C6 C7 110.46(15) . . ?
C5 C6 C7 126.52(15) . . ?
C8 C7 C6 106.23(14) . . ?
C8 C7 C25 122.54(17) . . ?
C6 C7 C25 131.20(16) . . ?
C7 C8 C9 107.34(15) . . ?
C7 C8 C27 127.42(16) . . ?
C9 C8 C27 125.15(15) . . ?
N2 C9 C10 125.71(15) . . ?
N2 C9 C8 110.53(14) . . ?
C10 C9 C8 123.76(16) . . ?
C9 C10 C11 126.75(16) . . ?
N3 C11 C10 124.51(15) . . ?
N3 C11 C12 110.87(14) . . ?
C10 C11 C12 124.62(16) . . ?
C13 C12 C11 106.53(15) . . ?
C13 C12 C29 128.71(15) . . ?
C11 C12 C29 124.63(15) . . ?
C12 C13 C14 106.59(14) . . ?
C12 C13 C31 128.26(16) . . ?
C14 C13 C31 124.91(15) . . ?
N3 C14 C15 124.63(15) . . ?
N3 C14 C13 110.57(14) . . ?
C15 C14 C13 124.74(15) . . ?
C16 C15 C14 125.49(15) . . ?
N4 C16 C15 124.63(15) . . ?
N4 C16 C17 110.62(15) . . ?
C15 C16 C17 124.63(15) . . ?
C18 C17 C16 106.40(15) . . ?
C18 C17 C33 128.42(16) . . ?
C16 C17 C33 125.15(16) . . ?
C17 C18 C19 106.82(15) . . ?
C17 C18 C35 128.36(17) . . ?
C19 C18 C35 124.81(17) . . ?
N4 C19 C20 124.00(16) . . ?
N4 C19 C18 110.72(15) . . ?
C20 C19 C18 125.27(17) . . ?
C1 C20 C19 127.35(17) . . ?
C1 C20 C37B 118.05(14) . . ?
C19 C20 C37B 107.35(13) . . ?
C2 C21 C22 113.13(16) . . ?
C3 C23 C24 114.55(16) . . ?
C7 C25 C26 111.50(15) . . ?
C8 C27 C28 112.67(15) . . ?
C12 C29 C30 112.90(15) . . ?
C13 C31 C32 110.89(15) . . ?
C17 C33 C34 112.76(15) . . ?
C18 C35 C36 112.90(17) . . ?
N5 C37 C5 175.1(2) . . ?
N5B C37B C20 176.17(6) . . ?

loop_
_geom_bond_atom_site_label_1
_geom_bond_atom_site_label_2
_geom_bond_distance
_geom_bond_site_symmetry_2
_geom_bond_publ_flag
Fe1 N4 2.0638(14) . ?
Fe1 N3 2.0661(14) . ?
Fe1 N2 2.0705(14) . ?
Fe1 N1 2.0728(14) . ?
Fe1 Cl1 2.2341(5) . ?
N1 C1 1.381(2) . ?
N1 C4 1.384(2) . ?
N2 C6 1.382(2) . ?
N2 C9 1.383(2) . ?
N3 C11 1.376(2) . ?
N3 C14 1.381(2) . ?
N4 C19 1.376(2) . ?
N4 C16 1.386(2) . ?
C1 C20 1.380(3) . ?
C1 C2 1.447(2) . ?
C2 C3 1.364(3) . ?
C2 C21 1.500(3) . ?
C3 C4 1.458(2) . ?
C3 C23 1.503(2) . ?
C4 C5 1.405(3) . ?
C5 C6 1.405(2) . ?
C5 C37 1.457(2) . ?
C6 C7 1.457(2) . ?
C7 C8 1.363(2) . ?
C7 C25 1.506(2) . ?
C8 C9 1.441(2) . ?
C8 C27 1.495(3) . ?
C9 C10 1.384(2) . ?
C10 C11 1.384(2) . ?
C11 C12 1.446(2) . ?
C12 C13 1.369(2) . ?
C12 C29 1.501(2) . ?
C13 C14 1.448(2) . ?
C13 C31 1.498(2) . ?
C14 C15 1.390(2) . ?
C15 C16 1.386(2) . ?
C16 C17 1.447(2) . ?
C17 C18 1.370(3) . ?
C17 C33 1.502(2) . ?
C18 C19 1.447(2) . ?
C18 C35 1.503(3) . ?
C19 C20 1.388(2) . ?
C20 C37B 1.7173(19) . ?
C21 C22 1.517(3) . ?
C23 C24 1.533(3) . ?
C25 C26 1.547(3) . ?
C27 C28 1.522(3) . ?
C29 C30 1.529(3) . ?
C31 C32 1.537(3) . ?
C33 C34 1.535(3) . ?
C35 C36 1.532(3) . ?
C37 N5 1.145(3) . ?
C37B N5B 1.1056 . ?
